data_1522492
loop_
_publ_author_name
'Mayer, H.W.'
'Schubert, K.'

_publ_section_title
;
 Die Kristallstruktur von Rh4 Pb5
;
_journal_name_full 'Journal of the Less-Common Metals'
_journal_page_first 91
_journal_page_last 98
_journal_volume 33
_journal_year 1973
_chemical_formula_sum 'Pb5 Rh4'
_space_group_IT_number 69
_symmetry_space_group_name_Hall '-F 2 2'
_symmetry_space_group_name_H-M 'F m m m'
_cell_angle_alpha 90
_cell_angle_beta 90
_cell_angle_gamma 90
_cell_formula_units_Z 8
_cell_length_a 9.84
_cell_length_b 5.711
_cell_length_c 26.51
_cell_volume 1489.762
_citation_journal_id_ASTM JCOMAH
_cod_data_source_file Mayer_JCOMAH_1973_1690.cif
_cod_data_source_block Pb5Rh4
_cod_database_code 1522492

loop_
_symmetry_equiv_pos_as_xyz
x,y,z
-x,-y,z
x,-y,-z
-x,y,-z
-x,-y,-z
x,y,-z
-x,y,z
x,-y,z
x,y+1/2,z+1/2
-x,-y+1/2,z+1/2
x,-y+1/2,-z+1/2
-x,y+1/2,-z+1/2
-x,-y+1/2,-z+1/2
x,y+1/2,-z+1/2
-x,y+1/2,z+1/2
x,-y+1/2,z+1/2
x+1/2,y,z+1/2
-x+1/2,-y,z+1/2
x+1/2,-y,-z+1/2
-x+1/2,y,-z+1/2
-x+1/2,-y,-z+1/2
x+1/2,y,-z+1/2
-x+1/2,y,z+1/2
x+1/2,-y,z+1/2
x+1/2,y+1/2,z
-x+1/2,-y+1/2,z
x+1/2,-y+1/2,-z
-x+1/2,y+1/2,-z
-x+1/2,-y+1/2,-z
x+1/2,y+1/2,-z
-x+1/2,y+1/2,z
x+1/2,-y+1/2,z

loop_
_atom_site_label
_atom_site_type_symbol
_atom_site_fract_x
_atom_site_fract_y
_atom_site_fract_z
_atom_site_occupancy
_atom_site_U_iso_or_equiv
Pb3 Pb 0 0 0.287 1 0.0
Pb4 Pb 0.167 0 0.166 1 0.0
Pb2 Pb 0 0 0.412 1 0.0
Rh1 Rh 0.25 0.25 0.25 1 0.0
Pb1 Pb 0.164 0 0 1 0.0
Rh3 Rh 0.25 0.25 0.082 1 0.0
Rh2 Rh 0 0 0.084 1 0.0
